data_7201841
loop_
_publ_author_name
'Sudhakar, P.'
'Kumar, S. Vijay'
'Vishweshwar, Peddy'
'Babu, J. Moses'
'Vyas, K.'

_publ_section_title
;
 Solid state structural studies of saccharin salts with some
 heterocyclic bases
;
_journal_issue 8
_journal_name_full CrystEngComm
_journal_page_first 996
_journal_paper_doi 10.1039/b717090d
_journal_volume 10
_journal_year 2008
_chemical_formula_moiety 'C12 H14 N2, 2(C7 H4 N O3 S)'
_chemical_formula_sum 'C26 H22 N4 O6 S2'
_chemical_formula_weight 550.60
_chemical_melting_point 494
_chemical_name_common
;
1,2-bis(4-pyridinium)ethane saccharinate (1:2)
;
_space_group_IT_number 14
_symmetry_cell_setting monoclinic
_symmetry_Int_Tables_number 14
_symmetry_space_group_name_Hall '-P 2yn'
_symmetry_space_group_name_H-M 'P 1 21/n 1'
_cell_angle_alpha 90
_cell_angle_beta 90.809(11)
_cell_angle_gamma 90
_cell_formula_units_Z 2
_cell_length_a 7.5770(8)
_cell_length_b 11.0722(13)
_cell_length_c 15.260(2)
_cell_measurement_reflns_used 6067
_cell_measurement_temperature 298
_cell_measurement_theta_max 24.9
_cell_measurement_theta_min 1.3
_cell_volume 1280.1(3)
_computing_cell_refinement CrystalClear
_computing_data_collection CrystalClear
_computing_data_reduction CrystalStructure
_computing_molecular_graphics 'X-seed 2.0'
_computing_publication_material 'CrystalStructure 3.6.0'
_computing_structure_refinement CRYSTALS
_computing_structure_solution SIR92
_diffrn_detector_area_resol_mean 7.31
_diffrn_measured_fraction_theta_full 0.9886
_diffrn_measured_fraction_theta_max 0.9886
_diffrn_measurement_device_type 'Rigaku Mercury'
_diffrn_measurement_method \w
_diffrn_radiation_type 'Mo K\a'
_diffrn_radiation_wavelength 0.7107
_diffrn_reflns_av_R_equivalents 0.074
_diffrn_reflns_limit_h_max 8
_diffrn_reflns_limit_h_min -7
_diffrn_reflns_limit_k_max 13
_diffrn_reflns_limit_k_min -13
_diffrn_reflns_limit_l_max 18
_diffrn_reflns_limit_l_min -18
_diffrn_reflns_number 11932
_diffrn_reflns_theta_full 24.93
_diffrn_reflns_theta_max 24.93
_exptl_absorpt_coefficient_mu 0.258
_exptl_absorpt_correction_T_max 0.918
_exptl_absorpt_correction_T_min 0.832
_exptl_absorpt_correction_type multi-scan
_exptl_absorpt_process_details 'Jacobson, R. (1998) Private communication'
_exptl_crystal_colour colorless
_exptl_crystal_density_diffrn 1.428
_exptl_crystal_density_method 'not measured'
_exptl_crystal_description block
_exptl_crystal_F_000 572.00
_exptl_crystal_preparation Methanol
_exptl_crystal_size_max 0.60
_exptl_crystal_size_mid 0.50
_exptl_crystal_size_min 0.33
_refine_diff_density_max 0.35
_refine_diff_density_min -0.45
_refine_ls_extinction_method none
_refine_ls_goodness_of_fit_ref 1.100
_refine_ls_hydrogen_treatment mixed
_refine_ls_number_parameters 186
_refine_ls_number_reflns 1870
_refine_ls_R_factor_gt 0.0470
_refine_ls_shift/su_max 0.0050
_refine_ls_structure_factor_coef Fsqd
_refine_ls_weighting_details
;
Chebychev polynomial with 3 parameters (Carruthers & Watkin, 1979)
115921.0000 163195.0000 49653.9000
;
_refine_ls_weighting_scheme calc
_refine_ls_wR_factor_ref 0.1400
_reflns_number_gt 982
_reflns_number_total 2200
_reflns_threshold_expression F^2^>2.0\s(F^2^)
_cod_data_source_file b717090d.txt
_cod_data_source_block salt_1
_cod_database_code 7201841

loop_
_symmetry_equiv_pos_site_id
_symmetry_equiv_pos_as_xyz
1 +X,+Y,+Z
2 1/2-X,1/2+Y,1/2-Z
3 -X,-Y,-Z
4 1/2+X,1/2-Y,1/2+Z

loop_
_atom_site_aniso_label
_atom_site_aniso_U_11
_atom_site_aniso_U_22
_atom_site_aniso_U_33
_atom_site_aniso_U_23
_atom_site_aniso_U_13
_atom_site_aniso_U_12
N2 0.049(2) 0.040(2) 0.0390(10) 0.0130(12) -0.0065(11) 0.0003(12)
C8 0.054(2) 0.045(2) 0.034(2) 0.0020(10) -0.0010(10) 0.002(2)
C9 0.050(2) 0.034(2) 0.043(2) 0.0070(10) 0.0060(10) 0.0010(10)
C10 0.0380(10) 0.041(2) 0.036(2) 0.0090(10) -0.0029(12) -0.0064(13)
C11 0.081(2) 0.043(2) 0.034(2) 0.003(2) 0.000(2) -0.007(2)
C12 0.085(3) 0.033(2) 0.041(2) 0.005(2) 0.001(2) -0.009(2)
C13 0.049(2) 0.045(2) 0.036(2) 0.0170(10) 0.0010(10) -0.0080(10)
S1 0.0492(5) 0.0374(5) 0.0283(4) 0.0016(3) -0.0006(3) -0.0009(3)
O1 0.0540(10) 0.076(2) 0.0440(10) 0.0053(13) -0.0139(11) 0.0001(10)
O2 0.064(2) 0.049(2) 0.0434(13) 0.0095(11) 0.0133(11) -0.0065(11)
O3 0.073(2) 0.0283(12) 0.0431(12) 0.0018(10) 0.0004(11) 0.0030(10)
N1 0.065(2) 0.032(2) 0.0319(13) -0.0022(11) -0.0019(11) 0.0008(12)
C1 0.042(2) 0.028(2) 0.035(2) 0.0012(12) -0.0018(12) -0.0045(12)
C2 0.0340(10) 0.031(2) 0.0330(10) 0.0012(12) -0.0023(11) -0.0037(11)
C3 0.050(2) 0.045(2) 0.032(2) 0.0012(13) 0.0007(13) -0.0026(13)
C4 0.075(3) 0.061(3) 0.037(2) -0.014(2) 0.002(2) 0.002(2)
C5 0.072(2) 0.049(2) 0.054(2) -0.015(2) 0.005(2) 0.010(2)
C6 0.052(2) 0.037(2) 0.049(2) -0.004(2) -0.002(2) 0.0060(10)
C7 0.0360(10) 0.032(2) 0.032(2) 0.0002(12) -0.0011(12) -0.0024(11)

loop_
_atom_site_label
_atom_site_type_symbol
_atom_site_thermal_displace_type
_atom_site_fract_x
_atom_site_fract_y
_atom_site_fract_z
_atom_site_occupancy
_atom_site_U_iso_or_equiv
_atom_site_calc_flag
_atom_site_refinement_flags
N2 N Uani 0.9265(3) 0.7824(3) 0.7811(2) 1.000 0.0427(10) . .
C8 C Uani 0.9275(4) 0.6655(3) 0.7614(2) 1.000 0.0444(12) . .
C9 C Uani 0.9190(4) 0.5789(3) 0.8269(2) 1.000 0.0423(12) . .
C10 C Uani 0.9127(4) 0.6146(3) 0.9141(2) 1.000 0.0384(10) . .
C11 C Uani 0.9101(5) 0.7364(3) 0.9322(2) 1.000 0.0527(12) . .
C12 C Uani 0.9160(5) 0.8202(3) 0.8647(2) 1.000 0.0530(14) . .
C13 C Uani 0.9069(4) 0.5211(3) 0.9863(2) 1.000 0.0433(12) . .
S1 S Uani 0.42984(9) 0.70517(7) 0.69652(5) 1.000 0.0383(3) . .
O1 O Uani 0.2639(3) 0.7066(3) 0.6492(2) 1.000 0.0581(8) . .
O2 O Uani 0.5721(3) 0.7675(2) 0.6532(2) 1.000 0.0520(10) . .
O3 O Uani 0.5301(3) 0.4553(2) 0.84690(10) 1.000 0.0481(9) . .
N1 N Uani 0.4862(4) 0.5692(2) 0.7233(2) 1.000 0.0430(10) . .
C1 C Uani 0.4930(4) 0.5535(3) 0.8105(2) 1.000 0.0350(12) . .
C2 C Uani 0.4500(3) 0.6660(3) 0.8615(2) 1.000 0.0327(8) . .
C3 C Uani 0.4489(4) 0.6834(3) 0.9523(2) 1.000 0.0423(12) . .
C4 C Uani 0.4071(5) 0.7974(4) 0.9834(2) 1.000 0.0577(16) . .
C5 C Uani 0.3620(5) 0.8918(4) 0.9262(3) 1.000 0.0583(12) . .
C6 C Uani 0.3616(4) 0.8748(3) 0.8356(2) 1.000 0.0460(12) . .
C7 C Uani 0.4074(4) 0.7613(3) 0.8053(2) 1.000 0.0334(10) . .
H8 H Uiso 0.93110 0.64120 0.70170 1.000 0.0530 calc R
H9 H Uiso 0.92170 0.49530 0.81280 1.000 0.0510 calc R
H11 H Uiso 0.90340 0.76290 0.99120 1.000 0.0630 calc R
H12 H Uiso 0.91450 0.90420 0.87730 1.000 0.0640 calc R
H21 H Uiso 0.925(5) 0.851(4) 0.731(3) 1.000 0.076(13) d .
H131 H Uiso 0.85070 0.55490 1.03590 1.000 0.0520 calc R
H132 H Uiso 0.84190 0.45280 0.96640 1.000 0.0520 calc R
H3 H Uiso 0.48040 0.61930 0.99090 1.000 0.0510 calc R
H4 H Uiso 0.40510 0.81090 1.04490 1.000 0.0690 calc R
H5 H Uiso 0.33270 0.96880 0.94920 1.000 0.0700 calc R
H6 H Uiso 0.33080 0.93790 0.79600 1.000 0.0550 calc R

loop_
_atom_type_symbol
_atom_type_description
_atom_type_scat_dispersion_real
_atom_type_scat_dispersion_imag
_atom_type_scat_source
C C 0.003 0.002
;
International Tables for Crystallography
(1992, Vol. C, Tables 4.2.6.8 and 6.1.1.4)
;
H H 0.000 0.000
;
International Tables for Crystallography
(1992, Vol. C, Table 6.1.1.4)
;
N N 0.006 0.003
;
International Tables for Crystallography
(1992, Vol. C, Tables 4.2.6.8 and 6.1.1.4)
;
O O 0.011 0.006
;
International Tables for Crystallography
(1992, Vol. C, Tables 4.2.6.8 and 6.1.1.4)
;
S S 0.125 0.123
;
International Tables for Crystallography
(1992, Vol. C, Tables 4.2.6.8 and 6.1.1.4)
;

loop_
_geom_angle_atom_site_label_1
_geom_angle_atom_site_label_2
_geom_angle_atom_site_label_3
_geom_angle
_geom_angle_site_symmetry_1
_geom_angle_site_symmetry_2
_geom_angle_site_symmetry_3
_geom_angle_publ_flag
N1 S1 C7 96.76(15) . . . no
O1 S1 C7 111.64(16) . . . no
O1 S1 O2 114.58(17) . . . no
O1 S1 N1 111.26(17) . . . no
O2 S1 N1 111.34(15) . . . no
O2 S1 C7 109.90(16) . . . no
C8 N2 C12 121.2(3) . . . no
C8 N2 H21 122(2) . . . no
C12 N2 H21 117(2) . . . no
S1 N1 C1 112.2(2) . . . no
N2 C8 C9 120.7(3) . . . no
C8 C9 C10 119.7(3) . . . no
C11 C10 C13 121.6(3) . . . no
C9 C10 C11 118.1(3) . . . no
C9 C10 C13 120.3(3) . . . no
C10 C11 C12 120.4(3) . . . no
N2 C12 C11 119.9(3) . . . no
C10 C13 C13 111.7(3) . . 3_767 no
N2 C8 H8 120.00 . . . no
C9 C8 H8 120.00 . . . no
C10 C9 H9 120.00 . . . no
C8 C9 H9 121.00 . . . no
C12 C11 H11 120.00 . . . no
C10 C11 H11 120.00 . . . no
N2 C12 H12 120.00 . . . no
C11 C12 H12 120.00 . . . no
C10 C13 H131 109.00 . . . no
C10 C13 H132 109.00 . . . no
H131 C13 H132 109.00 . . . no
C13 C13 H131 109.00 3_767 . . no
C13 C13 H132 108.00 3_767 . . no
O3 C1 N1 123.9(3) . . . no
O3 C1 C2 122.5(3) . . . no
N1 C1 C2 113.5(3) . . . no
C1 C2 C3 129.0(3) . . . no
C1 C2 C7 111.0(3) . . . no
C3 C2 C7 120.0(3) . . . no
C2 C3 C4 118.0(3) . . . no
C3 C4 C5 121.4(3) . . . no
C4 C5 C6 120.9(4) . . . no
C5 C6 C7 117.1(3) . . . no
S1 C7 C2 106.5(2) . . . no
S1 C7 C6 130.9(2) . . . no
C2 C7 C6 122.6(3) . . . no
C2 C3 H3 120.00 . . . no
C4 C3 H3 122.00 . . . no
C3 C4 H4 119.00 . . . no
C5 C4 H4 119.00 . . . no
C4 C5 H5 120.00 . . . no
C6 C5 H5 119.00 . . . no
C5 C6 H6 122.00 . . . no
C7 C6 H6 121.00 . . . no

loop_
_geom_bond_atom_site_label_1
_geom_bond_atom_site_label_2
_geom_bond_distance
_geom_bond_site_symmetry_1
_geom_bond_site_symmetry_2
_geom_bond_publ_flag
S1 O1 1.441(3) . . no
S1 O2 1.448(3) . . no
S1 N1 1.616(3) . . no
S1 C7 1.783(4) . . no
O3 C1 1.251(4) . . no
N2 C8 1.329(5) . . no
N2 C12 1.346(5) . . no
N2 H21 1.08(5) . . no
N1 C1 1.342(5) . . no
C8 C9 1.387(5) . . no
C9 C10 1.390(5) . . no
C10 C13 1.513(5) . . no
C10 C11 1.377(5) . . no
C11 C12 1.388(5) . . no
C13 C13 1.539(5) . 3_767 no
C8 H8 0.9500 . . no
C9 H9 0.9500 . . no
C11 H11 0.9500 . . no
C12 H12 0.9500 . . no
C13 H132 0.9500 . . no
C13 H131 0.9500 . . no
C1 C2 1.507(5) . . no
C2 C3 1.399(5) . . no
C2 C7 1.395(5) . . no
C3 C4 1.387(6) . . no
C4 C5 1.401(6) . . no
C5 C6 1.395(6) . . no
C6 C7 1.385(5) . . no
C3 H3 0.9500 . . no
C4 H4 0.9500 . . no
C5 H5 0.9500 . . no
C6 H6 0.9500 . . no

loop_
_geom_contact_atom_site_label_1
_geom_contact_atom_site_label_2
_geom_contact_distance
_geom_contact_site_symmetry_1
_geom_contact_site_symmetry_2
_geom_contact_publ_flag
S1 H11 3.1600 . 4_464 no
O1 C8 3.124(6) . 1_455 no
O2 C8 3.336(6) . . no
O3 N2 2.758(5) . 2_646 no
O3 C9 3.267(6) . . no
O1 H8 2.7500 . 1_455 no
O1 H11 2.6700 . 4_464 no
O2 H9 2.5800 . 2_656 no
O2 H132 2.8300 . 2_656 no
O2 H11 2.7900 . 4_464 no
O3 H21 1.70(4) . 2_646 no
O3 H3 2.6100 . 3_667 no
O3 H3 2.8800 . . no
N1 C12 3.159(6) . 2_646 no
N1 N2 3.245(6) . 2_646 no
N2 N1 3.245(6) . 2_656 no
N2 O3 2.758(5) . 2_656 no
N2 C1 3.370(6) . 2_656 no
N1 H6 2.8200 . 2_546 no
N1 H12 2.5100 . 2_646 no
N1 H21 2.60(4) . 2_646 no
C1 N2 3.370(6) . 2_646 no
C1 C9 3.246(6) . . no
C1 C10 3.596(6) . . no
C3 C11 3.561(7) . . no
C5 C12 3.583(7) . 1_455 no
C6 C12 3.465(7) . 1_455 no
C8 O2 3.336(6) . . no
C8 O1 3.124(6) . 1_655 no
C9 C1 3.246(6) . . no
C9 O3 3.267(6) . . no
C10 C1 3.596(6) . . no
C11 C3 3.561(7) . . no
C12 N1 3.159(6) . 2_656 no
C12 C6 3.465(7) . 1_655 no
C12 C5 3.583(7) . 1_655 no
C1 H21 2.41(4) . 2_646 no
C3 H132 2.9600 . 3_667 no
C9 H131 3.0900 . 3_767 no
H3 O3 2.8800 . . no
H3 O3 2.6100 . 3_667 no
H4 H8 2.4600 . 4_465 no
H6 N1 2.8200 . 2_556 no
H8 O1 2.7500 . 1_655 no
H8 H4 2.4600 . 4_564 no
H9 O2 2.5800 . 2_646 no
H9 H132 2.4700 . . no
H11 O2 2.7900 . 4_565 no
H11 H131 2.4400 . . no
H11 S1 3.1600 . 4_565 no
H11 O1 2.6700 . 4_565 no
H12 N1 2.5100 . 2_656 no
H21 N1 2.60(4) . 2_656 no
H21 O3 1.70(4) . 2_656 no
H21 C1 2.41(4) . 2_656 no
H131 C9 3.0900 . 3_767 no
H131 H11 2.4400 . . no
H132 C3 2.9600 . 3_667 no
H132 H9 2.4700 . . no
H132 O2 2.8300 . 2_646 no

loop_
_geom_hbond_atom_site_label_D
_geom_hbond_atom_site_label_H
_geom_hbond_atom_site_label_A
_geom_hbond_distance_DH
_geom_hbond_distance_HA
_geom_hbond_distance_DA
_geom_hbond_angle_DHA
_geom_hbond_site_symmetry_A
_geom_hbond_publ_flag
N2 H21 O3 1.08(5) 1.70(4) 2.758(5) 168(3) 2_656 yes
C3 H3 O3 0.9500 2.6100 3.429(6) 144.00 3_667 yes
C9 H9 O2 0.9500 2.5800 3.462(6) 155.00 2_646 yes
C11 H11 O1 0.9500 2.6700 3.563(6) 157.00 4_565 yes
C12 H12 N1 0.9500 2.5100 3.159(6) 126.00 2_656 yes

loop_
_geom_torsion_atom_site_label_1
_geom_torsion_atom_site_label_2
_geom_torsion_atom_site_label_3
_geom_torsion_atom_site_label_4
_geom_torsion
_geom_torsion_site_symmetry_1
_geom_torsion_site_symmetry_2
_geom_torsion_site_symmetry_3
_geom_torsion_site_symmetry_4
_geom_torsion_publ_flag
O1 S1 C7 C6 -64.3(4) . . . . no
O2 S1 C7 C2 -114.7(2) . . . . no
O2 S1 C7 C6 64.0(3) . . . . no
N1 S1 C7 C2 0.9(2) . . . . no
N1 S1 C7 C6 179.7(3) . . . . no
O2 S1 N1 C1 114.6(3) . . . . no
C7 S1 N1 C1 0.1(3) . . . . no
O1 S1 C7 C2 117.0(2) . . . . no
O1 S1 N1 C1 -116.3(3) . . . . no
C8 N2 C12 C11 1.5(5) . . . . no
C12 N2 C8 C9 -0.5(4) . . . . no
S1 N1 C1 C2 -1.0(3) . . . . no
S1 N1 C1 O3 178.5(3) . . . . no
N2 C8 C9 C10 -1.2(5) . . . . no
C8 C9 C10 C11 1.8(5) . . . . no
C8 C9 C10 C13 -178.8(3) . . . . no
C9 C10 C13 C13 86.0(4) . . . 3_767 no
C9 C10 C11 C12 -0.8(5) . . . . no
C11 C10 C13 C13 -94.7(4) . . . 3_767 no
C13 C10 C11 C12 179.8(3) . . . . no
C10 C11 C12 N2 -0.8(5) . . . . no
C10 C13 C13 C10 -180.0(3) . . 3_767 3_767 no
O3 C1 C2 C3 2.3(5) . . . . no
O3 C1 C2 C7 -177.8(3) . . . . no
N1 C1 C2 C3 -178.1(3) . . . . no
N1 C1 C2 C7 1.7(4) . . . . no
C1 C2 C3 C4 178.9(3) . . . . no
C7 C2 C3 C4 -0.9(4) . . . . no
C1 C2 C7 S1 -1.5(3) . . . . no
C1 C2 C7 C6 179.6(3) . . . . no
C3 C2 C7 S1 178.4(2) . . . . no
C3 C2 C7 C6 -0.5(4) . . . . no
C2 C3 C4 C5 1.9(5) . . . . no
C3 C4 C5 C6 -1.5(6) . . . . no
C4 C5 C6 C7 0.0(5) . . . . no
C5 C6 C7 S1 -177.6(3) . . . . no
C5 C6 C7 C2 1.0(5) . . . . no
